data_4089699
loop_
_publ_author_name
'Lapadula, Giuseppe'
'Conley, Matthew P.'
'Cop\'eret, Christophe'
'Andersen, Richard A.'

_publ_section_title
;
 Synthesis and Characterization of Rare Earth Siloxide Complexes,
 M[OSi(OtBu)3]3(L)x where L is HOSi(OtBu)3 and x = 0 or 1
;
_journal_issue 11
_journal_name_full Organometallics
_journal_page_first 2271
_journal_paper_doi 10.1021/om501047g
_journal_volume 34
_journal_year 2014
_chemical_formula_moiety '4(C36 H81 O12 Sc Si3)'
_chemical_formula_sum 'C144 H324 O48 Sc4 Si12'
_chemical_formula_weight 3340.93
_space_group_crystal_system triclinic
_space_group_IT_number 2
_space_group_name_Hall '-P 1'
_space_group_name_H-M_alt 'P -1'
_atom_sites_solution_hydrogens geom
_atom_sites_solution_primary direct
_audit_creation_date 2014-05-13
_audit_creation_method
;
Olex2 1.2
(compiled 2014.03.20 svn.r2914 for OlexSys, GUI svn.r4816)
;
_cell_angle_alpha 88.3820(18)
_cell_angle_beta 86.6834(18)
_cell_angle_gamma 60.0286(15)
_cell_formula_units_Z 1
_cell_length_a 13.5964(16)
_cell_length_b 13.6207(16)
_cell_length_c 30.778(4)
_cell_measurement_reflns_used 9269
_cell_measurement_temperature 100
_cell_measurement_theta_max 30.613
_cell_measurement_theta_min 2.232
_cell_volume 4929.4(10)
_computing_data_reduction 'SAINT v7.68A (Bruker, 2009)'
_computing_molecular_graphics 'Olex2 (Dolomanov et al., 2009)'
_computing_publication_material 'Olex2 (Dolomanov et al., 2009)'
_computing_structure_refinement 'XL (Sheldrick, 2008)'
_computing_structure_solution 'XS (Sheldrick, 2008)'
_diffrn_ambient_temperature 100
_diffrn_detector 'Bruker APEX2 area detector'
_diffrn_detector_area_resol_mean 7.9
_diffrn_detector_type 'CCD area detector'
_diffrn_measured_fraction_theta_full 0.998
_diffrn_measured_fraction_theta_max 0.995
_diffrn_measurement_device 'three-circle diffractometer'
_diffrn_measurement_device_type 'Bruker SMART APEX2 area detector'
_diffrn_measurement_method '\w and \f scans'
_diffrn_radiation_monochromator 'mirror optics'
_diffrn_radiation_probe x-ray
_diffrn_radiation_type MoK\a
_diffrn_radiation_wavelength 0.71073
_diffrn_reflns_av_R_equivalents 0.0339
_diffrn_reflns_av_unetI/netI 0.0422
_diffrn_reflns_Laue_measured_fraction_full 0.998
_diffrn_reflns_Laue_measured_fraction_max 0.995
_diffrn_reflns_limit_h_max 18
_diffrn_reflns_limit_h_min -18
_diffrn_reflns_limit_k_max 18
_diffrn_reflns_limit_k_min -18
_diffrn_reflns_limit_l_max 40
_diffrn_reflns_limit_l_min -41
_diffrn_reflns_number 66308
_diffrn_reflns_point_group_measured_fraction_full 0.998
_diffrn_reflns_point_group_measured_fraction_max 0.995
_diffrn_reflns_theta_full 25.242
_diffrn_reflns_theta_max 28.281
_diffrn_reflns_theta_min 1.325
_diffrn_source 'microfocus sealed X-ray tube'
_diffrn_source_type 'Incoatec I\ms'
_exptl_absorpt_coefficient_mu 0.271
_exptl_absorpt_correction_T_max 0.7461
_exptl_absorpt_correction_T_min 0.6655
_exptl_absorpt_correction_type multi-scan
_exptl_absorpt_process_details
;
SADABS-2008/1 (Bruker,2008) was used for absorption correction.
wR2(int) was 0.0981 before and 0.0504 after correction.
The Ratio of minimum to maximum transmission is 0.8920.
The \l/2 correction factor is 0.0015.
;
_exptl_crystal_colour 'clear light colourless'
_exptl_crystal_colour_lustre clear
_exptl_crystal_colour_modifier light
_exptl_crystal_colour_primary colourless
_exptl_crystal_density_diffrn 1.125
_exptl_crystal_description block
_exptl_crystal_F_000 1824
_exptl_crystal_size_max 0.25
_exptl_crystal_size_mid 0.22
_exptl_crystal_size_min 0.19
_refine_diff_density_max 0.411
_refine_diff_density_min -0.372
_refine_diff_density_rms 0.069
_refine_ls_extinction_method none
_refine_ls_goodness_of_fit_ref 1.226
_refine_ls_hydrogen_treatment constr
_refine_ls_matrix_type full
_refine_ls_number_parameters 1062
_refine_ls_number_reflns 24332
_refine_ls_number_restraints 0
_refine_ls_restrained_S_all 1.226
_refine_ls_R_factor_all 0.0794
_refine_ls_R_factor_gt 0.0668
_refine_ls_shift/su_max 0.001
_refine_ls_shift/su_mean 0.000
_refine_ls_structure_factor_coef Fsqd
_refine_ls_weighting_details 'w=1/[\s^2^(Fo^2^)+(0.0003P)^2^+10.5868P] where P=(Fo^2^+2Fc^2^)/3'
_refine_ls_weighting_scheme calc
_refine_ls_wR_factor_gt 0.1404
_refine_ls_wR_factor_ref 0.1446
_reflns_Friedel_coverage 0.000
_reflns_number_gt 20580
_reflns_number_total 24332
_reflns_threshold_expression 'I > 2\s(I)'
_cod_data_source_file om501047g_si_001.cif
_cod_data_source_block gl2159_0m
_cod_original_cell_volume 4929.3(10)
_cod_database_code 4089699
_shelxl_version_number 2013-4
_shelx_space_group_comment
;
The symmetry employed for this shelxl refinement is uniquely defined
by the following loop, which should always be used as a source of
symmetry information in preference to the above space-group names.
They are only intended as comments.
;
_olex2_refinement_description
;
1. Fixed Uiso
 At 1.5 times of:
  All C(H,H,H) groups
2. Others
 Sof(C39A)=Sof(H39D)=Sof(H39E)=Sof(H39F)=Sof(C22A)=Sof(H22D)=Sof(H22E)=
 Sof(H22F)=Sof(C25A)=Sof(H25A)=Sof(H25B)=Sof(H25C)=1-FVAR(1)
 Sof(C26A)=Sof(H26D)=Sof(H26E)=Sof(H26F)=Sof(C23A)=Sof(H23D)=Sof(H23E)=
 Sof(H23F)=Sof(C24A)=Sof(H24D)=Sof(H24E)=Sof(H24F)=FVAR(1)
 Sof(C5B)=Sof(H5BA)=Sof(H5BB)=Sof(H5BC)=Sof(C3B)=Sof(H3BA)=Sof(H3BB)=Sof(H3BC)=
 Sof(C7B)=Sof(H7BA)=Sof(H7BB)=Sof(H7BC)=Sof(C1B)=1-FVAR(2)
 Sof(C2B)=Sof(C4B)=Sof(H4BA)=Sof(H4BB)=Sof(H4BC)=Sof(C6B)=Sof(H6BA)=Sof(H6BB)=
 Sof(H6BC)=Sof(C8B)=Sof(H8BA)=Sof(H8BB)=Sof(H8BC)=FVAR(2)
3.a Idealised Me refined as rotating group:
 C15A(H15D,H15E,H15F), C39B(H39A,H39B,H39C), C36A(H36D,H36E,H36F), C33A(H33D,
 H33E,H33F), C35A(H35D,H35E,H35F), C26B(H26A,H26B,H26C), C20B(H20A,H20B,H20C),
 C10A(H10D,H10E,H10F), C28B(H28A,H28B,H28C), C33B(H33A,H33B,H33C), C11B(H11A,
 H11B,H11C), C11A(H11D,H11E,H11F), C35B(H35A,H35B,H35C), C15B(H15A,H15B,H15C),
 C28A(H28D,H28E,H28F), C4A(H4AA,H4AB,H4AC), C6A(H6AA,H6AB,H6AC), C31B(H31A,H31B,
 H31C), C40B(H40A,H40B,H40C), C14A(H14D,H14E,H14F), C14B(H14A,H14B,H14C),
 C17A(H17A,H17B,H17C), C23B(H23A,H23B,H23C), C29A(H29A,H29B,H29C), C16B(H16A,
 H16B,H16C), C27A(H27D,H27E,H27F), C9A(H9AA,H9AB,H9AC), C36B(H36A,H36B,H36C),
 C16A(H16D,H16E,H16F), C32A(H32D,H32E,H32F), C18B(H18A,H18B,H18C), C38B(H38A,
 H38B,H38C), C10B(H10A,H10B,H10C), C3A(H3AA,H3AB,H3AC), C31A(H31D,H31E,H31F),
 C19B(H19A,H19B,H19C), C30B(H30A,H30B,H30C), C22B(H22A,H22B,H22C), C8A(H8AA,
 H8AB,H8AC), C37A(H37A,H37B,H37C), C18A(H18D,H18E,H18F), C7A(H7AA,H7AB,H7AC),
 C12B(H12A,H12B,H12C), C2A(H2AA,H2AB,H2AC), C4B(H4BA,H4BB,H4BC), C26A(H26D,H26E,
 H26F), C27B(H27A,H27B,H27C), C32B(H32A,H32B,H32C), C19A(H19D,H19E,H19F),
 C24B(H24A,H24B,H24C), C6B(H6BA,H6BB,H6BC), C23A(H23D,H23E,H23F), C8B(H8BA,H8BB,
 H8BC), C24A(H24D,H24E,H24F), C39A(H39D,H39E,H39F), C22A(H22D,H22E,H22F),
 C25A(H25A,H25B,H25C), C5B(H5BA,H5BB,H5BC), C3B(H3BA,H3BB,H3BC), C7B(H7BA,H7BB,
 H7BC)
;

loop_
_space_group_symop_operation_xyz
'x, y, z'
'-x, -y, -z'

loop_
_atom_site_label
_atom_site_type_symbol
_atom_site_fract_x
_atom_site_fract_y
_atom_site_fract_z
_atom_site_U_iso_or_equiv
_atom_site_adp_type
_atom_site_occupancy
_atom_site_site_symmetry_order
_atom_site_calc_flag
_atom_site_refinement_flags_posn
_atom_site_refinement_flags_occupancy
_atom_site_disorder_assembly
_atom_site_disorder_group
Sc1A Sc 0.01711(4) 0.33022(4) 0.13257(2) 0.01619(10) Uani 1 1 d . . . .
Sc1B Sc 0.65269(4) -0.66973(4) 0.36742(2) 0.01621(10) Uani 1 1 d . . . .
Si1B Si 0.46324(6) -0.46229(6) 0.34324(3) 0.01857(15) Uani 1 1 d . . . .
Si1A Si -0.00097(7) 0.53770(6) 0.15674(3) 0.01866(15) Uani 1 1 d . . . .
Si3A Si 0.27721(6) 0.07715(6) 0.12784(3) 0.01834(15) Uani 1 1 d . . . .
Si3B Si 0.64559(7) -0.92286(6) 0.37216(3) 0.01850(15) Uani 1 1 d . . . .
Si2A Si -0.15939(7) 0.30504(6) 0.10017(3) 0.01813(15) Uani 1 1 d . . . .
Si2B Si 0.85434(6) -0.69494(6) 0.39982(3) 0.01796(15) Uani 1 1 d . . . .
O3B O 0.80313(16) -0.67937(16) 0.35316(6) 0.0192(4) Uani 1 1 d . . . .
O12A O 0.16142(16) 0.19380(16) 0.13781(7) 0.0208(4) Uani 1 1 d . . . .
O5B O 0.64473(17) -0.80619(16) 0.36215(7) 0.0206(4) Uani 1 1 d . . . .
O4A O -0.12392(16) 0.32068(16) 0.14677(6) 0.0191(4) Uani 1 1 d . . . .
O8A O -0.11557(17) 0.65889(17) 0.16351(7) 0.0237(4) Uani 1 1 d . . . .
O11B O 0.45683(18) -0.34133(16) 0.33654(7) 0.0234(4) Uani 1 1 d . . . .
O13A O 0.27582(17) 0.04296(17) 0.07772(7) 0.0234(4) Uani 1 1 d . . . .
O2B O 0.56410(16) -0.56460(16) 0.31078(6) 0.0189(4) Uani 1 1 d . . . .
O7A O -0.16730(17) 0.19222(16) 0.09296(7) 0.0219(4) Uani 1 1 d . . . .
O7B O 0.73882(17) -1.02952(17) 0.34292(7) 0.0244(4) Uani 1 1 d . . . .
O2A O 0.00066(16) 0.43538(16) 0.18912(6) 0.0189(4) Uani 1 1 d . . . .
O8B O 0.68104(18) -0.95709(17) 0.42230(7) 0.0231(4) Uani 1 1 d . . . .
O9B O 0.97508(16) -0.80765(16) 0.40703(7) 0.0216(4) Uani 1 1 d . . . .
O4B O 0.74342(16) -0.69425(16) 0.42736(6) 0.0190(4) Uani 1 1 d . . . .
O6B O 0.52357(17) -0.91303(17) 0.36410(7) 0.0253(4) Uani 1 1 d . . . .
O1B O 0.51231(16) -0.52718(16) 0.38771(6) 0.0206(4) Uani 1 1 d . . . .
O10B O 0.86267(17) -0.59056(17) 0.41937(7) 0.0256(4) Uani 1 1 d . . . .
O5A O -0.04908(17) 0.30566(16) 0.07263(6) 0.0191(4) Uani 1 1 d . . . .
O1A O 0.01471(17) 0.47311(16) 0.11231(6) 0.0212(4) Uani 1 1 d . . . .
O11A O 0.29061(18) -0.02956(17) 0.15705(7) 0.0239(4) Uani 1 1 d . . . .
O9A O 0.10261(17) 0.55316(16) 0.17162(7) 0.0237(4) Uani 1 1 d . . . .
O12B O 0.34416(17) -0.44695(17) 0.32850(7) 0.0239(4) Uani 1 1 d . . . .
O10A O 0.38925(17) 0.08726(17) 0.13586(7) 0.0251(4) Uani 1 1 d . . . .
O6A O -0.27203(18) 0.40922(17) 0.08061(7) 0.0258(4) Uani 1 1 d . . . .
C34B C 0.9561(3) -0.5686(3) 0.42096(10) 0.0261(6) Uani 1 1 d . . . .
C12A C -0.3871(3) 0.4313(3) 0.07912(10) 0.0263(6) Uani 1 1 d . . . .
C1A C 0.1318(3) 0.6398(3) 0.16139(11) 0.0276(6) Uani 1 1 d . . . .
C21B C 0.7591(3) -1.0501(3) 0.29701(10) 0.0284(7) Uani 1 1 d . . . .
C21A C -0.0029(3) 0.4227(3) 0.23666(9) 0.0262(6) Uani 1 1 d . . . .
C2B C 0.5737(18) -0.5778(11) 0.2648(6) 0.020(3) Uani 0.60(3) 1 d . P A 1
C9B C 0.2285(3) -0.3602(3) 0.33861(11) 0.0285(7) Uani 1 1 d . . . .
C20A C 0.2907(3) -0.0500(3) 0.20300(10) 0.0287(7) Uani 1 1 d . . . .
C15A C -0.1551(3) 0.0872(3) 0.15861(12) 0.0384(8) Uani 1 1 d . . . .
H15D H -0.1370 0.1349 0.1759 0.058 Uiso 1 1 calc GR . . .
H15E H -0.1211 0.0110 0.1712 0.058 Uiso 1 1 calc GR . . .
H15F H -0.2377 0.1203 0.1586 0.058 Uiso 1 1 calc GR . . .
C39B C 1.0677(3) -0.9125(3) 0.34125(12) 0.0378(8) Uani 1 1 d . . . .
H39A H 1.0021 -0.8625 0.3242 0.057 Uiso 1 1 calc GR . . .
H39B H 1.1075 -0.9883 0.3282 0.057 Uiso 1 1 calc GR . . .
H39C H 1.1195 -0.8821 0.3413 0.057 Uiso 1 1 calc GR . . .
C5A C -0.2260(2) 0.7097(2) 0.14470(10) 0.0248(6) Uani 1 1 d . . . .
C29B C 0.5163(3) -0.2902(2) 0.35517(10) 0.0246(6) Uani 1 1 d . . . .
C36A C -0.0347(4) 0.2246(3) 0.00210(11) 0.0432(9) Uani 1 1 d . . . .
H36D H 0.0168 0.1493 0.0137 0.065 Uiso 1 1 calc GR . . .
H36E H -0.0154 0.2269 -0.0289 0.065 Uiso 1 1 calc GR . . .
H36F H -0.1132 0.2402 0.0060 0.065 Uiso 1 1 calc GR . . .
C33A C 0.3009(3) -0.1387(3) 0.05868(14) 0.0445(9) Uani 1 1 d . . . .
H33D H 0.3022 -0.1608 0.0893 0.067 Uiso 1 1 calc GR . . .
H33E H 0.3472 -0.2065 0.0408 0.067 Uiso 1 1 calc GR . . .
H33F H 0.2224 -0.1003 0.0495 0.067 Uiso 1 1 calc GR . . .
C35A C 0.0994(3) 0.2890(3) 0.02379(11) 0.0357(8) Uani 1 1 d . . . .
H35D H 0.1042 0.3474 0.0399 0.054 Uiso 1 1 calc GR . . .
H35E H 0.1244 0.2892 -0.0067 0.054 Uiso 1 1 calc GR . . .
H35F H 0.1485 0.2146 0.0366 0.054 Uiso 1 1 calc GR . . .
C26B C 0.8098(3) -0.7750(3) 0.49789(11) 0.0426(9) Uani 1 1 d . . . .
H26A H 0.8336 -0.8503 0.4864 0.064 Uiso 1 1 calc GR . . .
H26B H 0.7881 -0.7722 0.5290 0.064 Uiso 1 1 calc GR . . .
H26C H 0.8729 -0.7596 0.4940 0.064 Uiso 1 1 calc GR . . .
C20B C 0.8376(3) -1.1387(3) 0.44123(14) 0.0441(9) Uani 1 1 d . . . .
H20A H 0.8585 -1.1585 0.4104 0.066 Uiso 1 1 calc GR . . .
H20B H 0.8586 -1.2077 0.4582 0.066 Uiso 1 1 calc GR . . .
H20C H 0.8777 -1.1014 0.4514 0.066 Uiso 1 1 calc GR . . .
C10A C -0.4256(3) 0.4041(4) 0.12244(13) 0.0437(9) Uani 1 1 d . . . .
H10D H -0.3768 0.3235 0.1289 0.066 Uiso 1 1 calc GR . . .
H10E H -0.5045 0.4212 0.1213 0.066 Uiso 1 1 calc GR . . .
H10F H -0.4205 0.4499 0.1452 0.066 Uiso 1 1 calc GR . . .
C25B C 0.7092(3) -0.6866(3) 0.47379(9) 0.0252(6) Uani 1 1 d . . . .
C28B C 0.6111(3) -0.7111(3) 0.47632(11) 0.0351(8) Uani 1 1 d . . . .
H28A H 0.5480 -0.6530 0.4601 0.053 Uiso 1 1 calc GR . . .
H28B H 0.5857 -0.7104 0.5068 0.053 Uiso 1 1 calc GR . . .
H28C H 0.6366 -0.7858 0.4636 0.053 Uiso 1 1 calc GR . . .
C33B C 1.0207(4) -0.5955(4) 0.37747(13) 0.0441(9) Uani 1 1 d . . . .
H33A H 1.0532 -0.6762 0.3711 0.066 Uiso 1 1 calc GR . . .
H33B H 1.0819 -0.5775 0.3782 0.066 Uiso 1 1 calc GR . . .
H33C H 0.9689 -0.5502 0.3548 0.066 Uiso 1 1 calc GR . . .
C11B C 0.1559(3) -0.4090(3) 0.32521(16) 0.0457(10) Uani 1 1 d . . . .
H11A H 0.1698 -0.4267 0.2940 0.069 Uiso 1 1 calc GR . . .
H11B H 0.0754 -0.3534 0.3311 0.069 Uiso 1 1 calc GR . . .
H11C H 0.1755 -0.4783 0.3418 0.069 Uiso 1 1 calc GR . . .
C11A C -0.3918(3) 0.3597(3) 0.04321(13) 0.0421(9) Uani 1 1 d . . . .
H11D H -0.3658 0.3780 0.0154 0.063 Uiso 1 1 calc GR . . .
H11E H -0.4701 0.3757 0.0413 0.063 Uiso 1 1 calc GR . . .
H11F H -0.3425 0.2793 0.0498 0.063 Uiso 1 1 calc GR . . .
C35B C 1.0319(3) -0.6403(3) 0.45685(13) 0.0427(9) Uani 1 1 d . . . .
H35A H 0.9873 -0.6220 0.4846 0.064 Uiso 1 1 calc GR . . .
H35B H 1.0943 -0.6245 0.4589 0.064 Uiso 1 1 calc GR . . .
H35C H 1.0631 -0.7207 0.4502 0.064 Uiso 1 1 calc GR . . .
C38A C -0.0225(3) 0.3133(3) 0.02618(9) 0.0256(6) Uani 1 1 d . . . .
C13A C -0.1078(3) 0.0802(2) 0.11245(10) 0.0232(6) Uani 1 1 d . . . .
C15B C 0.3375(3) -0.8817(3) 0.37666(16) 0.0456(10) Uani 1 1 d . . . .
H15A H 0.3418 -0.9166 0.3487 0.068 Uiso 1 1 calc GR . . .
H15B H 0.2583 -0.8256 0.3844 0.068 Uiso 1 1 calc GR . . .
H15C H 0.3669 -0.9403 0.3992 0.068 Uiso 1 1 calc GR . . .
C28A C 0.5444(3) 0.1176(3) 0.12333(16) 0.0450(10) Uani 1 1 d . . . .
H28D H 0.5750 0.0830 0.1513 0.068 Uiso 1 1 calc GR . . .
H28E H 0.5679 0.1732 0.1154 0.068 Uiso 1 1 calc GR . . .
H28F H 0.5734 0.0586 0.1009 0.068 Uiso 1 1 calc GR . . .
C4A C 0.2526(3) 0.5911(3) 0.17476(16) 0.0460(10) Uani 1 1 d . . . .
H4AA H 0.2564 0.5724 0.2058 0.069 Uiso 1 1 calc GR . . .
H4AB H 0.2773 0.6469 0.1693 0.069 Uiso 1 1 calc GR . . .
H4AC H 0.3024 0.5223 0.1578 0.069 Uiso 1 1 calc GR . . .
C6A C -0.2112(3) 0.7351(4) 0.09735(13) 0.0464(10) Uani 1 1 d . . . .
H6AA H -0.1859 0.7911 0.0954 0.070 Uiso 1 1 calc GR . . .
H6AB H -0.2839 0.7654 0.0835 0.070 Uiso 1 1 calc GR . . .
H6AC H -0.1543 0.6653 0.0825 0.070 Uiso 1 1 calc GR . . .
C30A C 0.4148(3) 0.1765(3) 0.12704(12) 0.0310(7) Uani 1 1 d . . . .
C31B C 0.4761(4) -0.2650(4) 0.40259(13) 0.0452(9) Uani 1 1 d . . . .
H31A H 0.3948 -0.2091 0.4046 0.068 Uiso 1 1 calc GR . . .
H31B H 0.5184 -0.2347 0.4165 0.068 Uiso 1 1 calc GR . . .
H31C H 0.4892 -0.3350 0.4173 0.068 Uiso 1 1 calc GR . . .
C37B C 1.0274(2) -0.9197(2) 0.38756(10) 0.0224(6) Uani 1 1 d . . . .
C34A C 0.3486(3) -0.0591(3) 0.05320(11) 0.0293(7) Uani 1 1 d . . . .
C13B C 0.4086(3) -0.8235(3) 0.37301(12) 0.0315(7) Uani 1 1 d . . . .
C17B C 0.7109(3) -1.0593(3) 0.44683(11) 0.0295(7) Uani 1 1 d . . . .
C40B C 1.1275(3) -0.9931(3) 0.41545(13) 0.0398(8) Uani 1 1 d . . . .
H40A H 1.1759 -0.9590 0.4167 0.060 Uiso 1 1 calc GR . . .
H40B H 1.1717 -1.0691 0.4027 0.060 Uiso 1 1 calc GR . . .
H40C H 1.0992 -0.9985 0.4449 0.060 Uiso 1 1 calc GR . . .
C14A C -0.1338(3) 0.0069(3) 0.08436(13) 0.0411(9) Uani 1 1 d . . . .
H14D H -0.2163 0.0407 0.0830 0.062 Uiso 1 1 calc GR . . .
H14E H -0.1019 -0.0692 0.0970 0.062 Uiso 1 1 calc GR . . .
H14F H -0.0999 0.0017 0.0549 0.062 Uiso 1 1 calc GR . . .
C14B C 0.3741(3) -0.7425(3) 0.33476(15) 0.0488(10) Uani 1 1 d . . . .
H14A H 0.4189 -0.7041 0.3334 0.073 Uiso 1 1 calc GR . . .
H14B H 0.2931 -0.6862 0.3384 0.073 Uiso 1 1 calc GR . . .
H14C H 0.3880 -0.7850 0.3078 0.073 Uiso 1 1 calc GR . . .
C17A C 0.1704(4) -0.0223(4) 0.21737(13) 0.0513(10) Uani 1 1 d . . . .
H17A H 0.1174 0.0579 0.2117 0.077 Uiso 1 1 calc GR . . .
H17B H 0.1671 -0.0376 0.2486 0.077 Uiso 1 1 calc GR . . .
H17C H 0.1495 -0.0693 0.2011 0.077 Uiso 1 1 calc GR . . .
C23B C 0.8519(4) -1.0225(4) 0.28245(14) 0.0511(10) Uani 1 1 d . . . .
H23A H 0.8229 -0.9412 0.2861 0.077 Uiso 1 1 calc GR . . .
H23B H 0.8742 -1.0430 0.2517 0.077 Uiso 1 1 calc GR . . .
H23C H 0.9180 -1.0655 0.3001 0.077 Uiso 1 1 calc GR . . .
C29A C 0.3684(4) 0.2579(3) 0.16515(15) 0.0488(10) Uani 1 1 d . . . .
H29A H 0.2852 0.2943 0.1672 0.073 Uiso 1 1 calc GR . . .
H29B H 0.3906 0.3159 0.1608 0.073 Uiso 1 1 calc GR . . .
H29C H 0.3992 0.2163 0.1921 0.073 Uiso 1 1 calc GR . . .
C16B C 0.3972(3) -0.7634(4) 0.41526(15) 0.0491(11) Uani 1 1 d . . . .
H16A H 0.4285 -0.8193 0.4387 0.074 Uiso 1 1 calc GR . . .
H16B H 0.3168 -0.7099 0.4224 0.074 Uiso 1 1 calc GR . . .
H16C H 0.4391 -0.7221 0.4120 0.074 Uiso 1 1 calc GR . . .
C27A C 0.3658(4) 0.2371(4) 0.08520(15) 0.0495(11) Uani 1 1 d . . . .
H27D H 0.3891 0.1815 0.0617 0.074 Uiso 1 1 calc GR . . .
H27E H 0.3938 0.2896 0.0779 0.074 Uiso 1 1 calc GR . . .
H27F H 0.2827 0.2795 0.0887 0.074 Uiso 1 1 calc GR . . .
C9A C -0.4580(3) 0.5569(3) 0.06869(15) 0.0466(10) Uani 1 1 d . . . .
H9AA H -0.4533 0.6015 0.0921 0.070 Uiso 1 1 calc GR . . .
H9AB H -0.5374 0.5769 0.0661 0.070 Uiso 1 1 calc GR . . .
H9AC H -0.4290 0.5731 0.0412 0.070 Uiso 1 1 calc GR . . .
C36B C 0.9011(4) -0.4431(3) 0.43122(15) 0.0458(10) Uani 1 1 d . . . .
H36A H 0.8518 -0.3988 0.4078 0.069 Uiso 1 1 calc GR . . .
H36B H 0.9602 -0.4228 0.4338 0.069 Uiso 1 1 calc GR . . .
H36C H 0.8556 -0.4267 0.4587 0.069 Uiso 1 1 calc GR . . .
C16A C 0.0186(3) 0.0376(3) 0.11105(13) 0.0375(8) Uani 1 1 d . . . .
H16D H 0.0456 0.0393 0.0810 0.056 Uiso 1 1 calc GR . . .
H16E H 0.0585 -0.0403 0.1220 0.056 Uiso 1 1 calc GR . . .
H16F H 0.0334 0.0863 0.1292 0.056 Uiso 1 1 calc GR . . .
C32A C 0.4700(3) -0.1165(3) 0.06812(12) 0.0368(8) Uani 1 1 d . . . .
H32D H 0.4984 -0.0630 0.0657 0.055 Uiso 1 1 calc GR . . .
H32E H 0.5185 -0.1828 0.0498 0.055 Uiso 1 1 calc GR . . .
H32F H 0.4710 -0.1406 0.0985 0.055 Uiso 1 1 calc GR . . .
C18B C 0.6465(3) -1.1169(3) 0.43194(12) 0.0374(8) Uani 1 1 d . . . .
H18A H 0.5646 -1.0635 0.4345 0.056 Uiso 1 1 calc GR . . .
H18B H 0.6645 -1.1833 0.4503 0.056 Uiso 1 1 calc GR . . .
H18C H 0.6693 -1.1410 0.4016 0.056 Uiso 1 1 calc GR . . .
C38B C 0.9435(3) -0.9619(3) 0.38887(13) 0.0364(8) Uani 1 1 d . . . .
H38A H 0.9117 -0.9565 0.4187 0.055 Uiso 1 1 calc GR . . .
H38B H 0.9823 -1.0410 0.3792 0.055 Uiso 1 1 calc GR . . .
H38C H 0.8821 -0.9154 0.3695 0.055 Uiso 1 1 calc GR . . .
C10B C 0.2015(3) -0.2547(3) 0.31180(14) 0.0430(9) Uani 1 1 d . . . .
H10A H 0.2506 -0.2251 0.3199 0.065 Uiso 1 1 calc GR . . .
H10B H 0.1217 -0.1969 0.3175 0.065 Uiso 1 1 calc GR . . .
H10C H 0.2150 -0.2742 0.2808 0.065 Uiso 1 1 calc GR . . .
C3A C 0.0535(3) 0.7451(3) 0.18849(15) 0.0435(9) Uani 1 1 d . . . .
H3AA H -0.0252 0.7746 0.1807 0.065 Uiso 1 1 calc GR . . .
H3AB H 0.0753 0.8030 0.1827 0.065 Uiso 1 1 calc GR . . .
H3AC H 0.0602 0.7253 0.2195 0.065 Uiso 1 1 calc GR . . .
C31A C 0.3466(4) -0.0217(4) 0.00607(12) 0.0487(10) Uani 1 1 d . . . .
H31D H 0.2680 0.0187 -0.0030 0.073 Uiso 1 1 calc GR . . .
H31E H 0.3917 -0.0884 -0.0125 0.073 Uiso 1 1 calc GR . . .
H31F H 0.3787 0.0286 0.0033 0.073 Uiso 1 1 calc GR . . .
C19B C 0.6752(4) -1.0217(4) 0.49368(12) 0.0496(10) Uani 1 1 d . . . .
H19A H 0.7139 -0.9819 0.5028 0.074 Uiso 1 1 calc GR . . .
H19B H 0.6958 -1.0881 0.5122 0.074 Uiso 1 1 calc GR . . .
H19C H 0.5927 -0.9706 0.4963 0.074 Uiso 1 1 calc GR . . .
C30B C 0.6426(3) -0.3686(3) 0.35066(15) 0.0435(9) Uani 1 1 d . . . .
H30A H 0.6633 -0.4362 0.3686 0.065 Uiso 1 1 calc GR . . .
H30B H 0.6817 -0.3297 0.3604 0.065 Uiso 1 1 calc GR . . .
H30C H 0.6651 -0.3911 0.3201 0.065 Uiso 1 1 calc GR . . .
C22B C 0.8024(4) -1.1757(3) 0.29109(14) 0.0482(10) Uani 1 1 d . . . .
H22A H 0.8703 -1.2198 0.3078 0.072 Uiso 1 1 calc GR . . .
H22B H 0.8214 -1.1954 0.2602 0.072 Uiso 1 1 calc GR . . .
H22C H 0.7432 -1.1931 0.3015 0.072 Uiso 1 1 calc GR . . .
C8A C -0.2747(3) 0.6315(3) 0.14945(15) 0.0437(9) Uani 1 1 d . . . .
H8AA H -0.2260 0.5620 0.1327 0.065 Uiso 1 1 calc GR . . .
H8AB H -0.3513 0.6693 0.1385 0.065 Uiso 1 1 calc GR . . .
H8AC H -0.2783 0.6124 0.1802 0.065 Uiso 1 1 calc GR . . .
C37A C -0.1019(3) 0.4326(3) 0.01040(11) 0.0319(7) Uani 1 1 d . . . .
H37A H -0.1803 0.4473 0.0127 0.048 Uiso 1 1 calc GR . . .
H37B H -0.0811 0.4401 -0.0200 0.048 Uiso 1 1 calc GR . . .
H37C H -0.0956 0.4873 0.0283 0.048 Uiso 1 1 calc GR . . .
C18A C 0.3735(4) -0.1761(3) 0.20882(13) 0.0471(10) Uani 1 1 d . . . .
H18D H 0.3505 -0.2201 0.1916 0.071 Uiso 1 1 calc GR . . .
H18E H 0.3730 -0.1962 0.2396 0.071 Uiso 1 1 calc GR . . .
H18F H 0.4503 -0.1932 0.1989 0.071 Uiso 1 1 calc GR . . .
C7A C -0.2999(3) 0.8181(3) 0.16983(14) 0.0442(10) Uani 1 1 d . . . .
H7AA H -0.3086 0.8000 0.2004 0.066 Uiso 1 1 calc GR . . .
H7AB H -0.3748 0.8592 0.1574 0.066 Uiso 1 1 calc GR . . .
H7AC H -0.2642 0.8654 0.1681 0.066 Uiso 1 1 calc GR . . .
C12B C 0.2127(3) -0.3339(4) 0.38667(14) 0.0537(11) Uani 1 1 d . . . .
H12A H 0.2323 -0.4031 0.4033 0.081 Uiso 1 1 calc GR . . .
H12B H 0.1333 -0.2769 0.3937 0.081 Uiso 1 1 calc GR . . .
H12C H 0.2623 -0.3045 0.3942 0.081 Uiso 1 1 calc GR . . .
C2A C 0.1208(4) 0.6660(4) 0.11333(14) 0.0547(11) Uani 1 1 d . . . .
H2AA H 0.1722 0.5973 0.0967 0.082 Uiso 1 1 calc GR . . .
H2AB H 0.1408 0.7248 0.1064 0.082 Uiso 1 1 calc GR . . .
H2AC H 0.0423 0.6930 0.1058 0.082 Uiso 1 1 calc GR . . .
C4B C 0.6997(11) -0.6554(15) 0.2525(4) 0.047(3) Uani 0.60(3) 1 d . P A 1
H4BA H 0.7440 -0.6245 0.2644 0.071 Uiso 0.60(3) 1 calc GR P A 1
H4BB H 0.7112 -0.6603 0.2208 0.071 Uiso 0.60(3) 1 calc GR P A 1
H4BC H 0.7246 -0.7312 0.2646 0.071 Uiso 0.60(3) 1 calc GR P A 1
C26A C -0.0457(14) 0.3445(14) 0.2471(4) 0.045(3) Uani 0.61(2) 1 d . P B 1
H26D H -0.1189 0.3721 0.2339 0.068 Uiso 0.61(2) 1 calc GR P B 1
H26E H -0.0556 0.3401 0.2787 0.068 Uiso 0.61(2) 1 calc GR P B 1
H26F H 0.0089 0.2691 0.2356 0.068 Uiso 0.61(2) 1 calc GR P B 1
C27B C 0.6697(3) -0.5678(3) 0.48957(11) 0.0318(7) Uani 1 1 d . . . .
H27A H 0.7339 -0.5539 0.4879 0.048 Uiso 1 1 calc GR . . .
H27B H 0.6398 -0.5597 0.5198 0.048 Uiso 1 1 calc GR . . .
H27C H 0.6099 -0.5129 0.4713 0.048 Uiso 1 1 calc GR . . .
C32B C 0.4821(4) -0.1819(3) 0.33029(14) 0.0438(10) Uani 1 1 d . . . .
H32A H 0.5099 -0.1999 0.2998 0.066 Uiso 1 1 calc GR . . .
H32B H 0.5153 -0.1407 0.3431 0.066 Uiso 1 1 calc GR . . .
H32C H 0.3991 -0.1348 0.3317 0.066 Uiso 1 1 calc GR . . .
C19A C 0.3267(4) 0.0202(3) 0.22772(12) 0.0439(9) Uani 1 1 d . . . .
H19D H 0.4051 -0.0011 0.2186 0.066 Uiso 1 1 calc GR . . .
H19E H 0.3220 0.0066 0.2590 0.066 Uiso 1 1 calc GR . . .
H19F H 0.2763 0.1007 0.2216 0.066 Uiso 1 1 calc GR . . .
C24B C 0.6534(3) -0.9801(3) 0.27219(12) 0.0440(9) Uani 1 1 d . . . .
H24A H 0.5973 -1.0033 0.2804 0.066 Uiso 1 1 calc GR . . .
H24B H 0.6727 -0.9917 0.2409 0.066 Uiso 1 1 calc GR . . .
H24C H 0.6215 -0.8997 0.2792 0.066 Uiso 1 1 calc GR . . .
C6B C 0.5356(16) -0.4594(8) 0.2432(2) 0.044(3) Uani 0.60(3) 1 d . P A 1
H6BA H 0.4553 -0.4075 0.2512 0.067 Uiso 0.60(3) 1 calc GR P A 1
H6BB H 0.5459 -0.4681 0.2115 0.067 Uiso 0.60(3) 1 calc GR P A 1
H6BC H 0.5818 -0.4287 0.2534 0.067 Uiso 0.60(3) 1 calc GR P A 1
C23A C -0.0769(11) 0.5396(8) 0.2567(2) 0.047(3) Uani 0.61(2) 1 d . P B 1
H23D H -0.0435 0.5874 0.2490 0.070 Uiso 0.61(2) 1 calc GR P B 1
H23E H -0.0816 0.5327 0.2885 0.070 Uiso 0.61(2) 1 calc GR P B 1
H23F H -0.1533 0.5741 0.2457 0.070 Uiso 0.61(2) 1 calc GR P B 1
C8B C 0.5038(15) -0.6238(9) 0.2494(5) 0.036(2) Uani 0.60(3) 1 d . P A 1
H8BA H 0.5240 -0.6955 0.2643 0.054 Uiso 0.60(3) 1 calc GR P A 1
H8BB H 0.5179 -0.6371 0.2179 0.054 Uiso 0.60(3) 1 calc GR P A 1
H8BC H 0.4232 -0.5694 0.2557 0.054 Uiso 0.60(3) 1 calc GR P A 1
C24A C 0.1188(13) 0.3753(9) 0.2516(6) 0.036(2) Uani 0.61(2) 1 d . P B 1
H24D H 0.1694 0.3028 0.2371 0.054 Uiso 0.61(2) 1 calc GR P B 1
H24E H 0.1194 0.3640 0.2832 0.054 Uiso 0.61(2) 1 calc GR P B 1
H24F H 0.1451 0.4291 0.2441 0.054 Uiso 0.61(2) 1 calc GR P B 1
C39A C -0.1219(17) 0.5143(11) 0.2544(4) 0.048(4) Uani 0.39(2) 1 d . P B 2
H39D H -0.1325 0.5897 0.2478 0.072 Uiso 0.39(2) 1 calc GR P B 2
H39E H -0.1283 0.5057 0.2860 0.072 Uiso 0.39(2) 1 calc GR P B 2
H39F H -0.1804 0.5055 0.2407 0.072 Uiso 0.39(2) 1 calc GR P B 2
C22A C 0.097(3) 0.418(3) 0.2538(9) 0.072(9) Uani 0.39(2) 1 d . P B 2
H22D H 0.1656 0.3614 0.2373 0.109 Uiso 0.39(2) 1 calc GR P B 2
H22E H 0.1024 0.3956 0.2845 0.109 Uiso 0.39(2) 1 calc GR P B 2
H22F H 0.0917 0.4920 0.2510 0.109 Uiso 0.39(2) 1 calc GR P B 2
C25A C -0.0015(15) 0.3072(13) 0.2425(6) 0.034(3) Uani 0.39(2) 1 d . P B 2
H25A H -0.0664 0.3117 0.2284 0.051 Uiso 0.39(2) 1 calc GR P B 2
H25B H -0.0065 0.2917 0.2736 0.051 Uiso 0.39(2) 1 calc GR P B 2
H25C H 0.0693 0.2461 0.2292 0.051 Uiso 0.39(2) 1 calc GR P B 2
C5B C 0.605(2) -0.4856(11) 0.2458(4) 0.046(4) Uani 0.40(3) 1 d . P A 2
H5BA H 0.5344 -0.4134 0.2515 0.069 Uiso 0.40(3) 1 calc GR P A 2
H5BB H 0.6238 -0.4940 0.2144 0.069 Uiso 0.40(3) 1 calc GR P A 2
H5BC H 0.6666 -0.4867 0.2609 0.069 Uiso 0.40(3) 1 calc GR P A 2
C3B C 0.6956(19) -0.6933(14) 0.2578(6) 0.039(4) Uani 0.40(3) 1 d . P A 2
H3BA H 0.7578 -0.6914 0.2715 0.059 Uiso 0.40(3) 1 calc GR P A 2
H3BB H 0.7173 -0.7146 0.2271 0.059 Uiso 0.40(3) 1 calc GR P A 2
H3BC H 0.6800 -0.7490 0.2727 0.059 Uiso 0.40(3) 1 calc GR P A 2
C7B C 0.488(2) -0.584(3) 0.2443(8) 0.074(8) Uani 0.40(3) 1 d . P A 2
H7BA H 0.4794 -0.6422 0.2608 0.110 Uiso 0.40(3) 1 calc GR P A 2
H7BB H 0.5019 -0.6040 0.2133 0.110 Uiso 0.40(3) 1 calc GR P A 2
H7BC H 0.4178 -0.5106 0.2482 0.110 Uiso 0.40(3) 1 calc GR P A 2
C1B C 0.589(3) -0.576(2) 0.2609(9) 0.025(6) Uani 0.40(3) 1 d . P A 2

loop_
_atom_site_aniso_label
_atom_site_aniso_U_11
_atom_site_aniso_U_22
_atom_site_aniso_U_33
_atom_site_aniso_U_23
_atom_site_aniso_U_13
_atom_site_aniso_U_12
Sc1A 0.0175(2) 0.0142(2) 0.0176(2) -0.00053(18) -0.00180(18) -0.00825(19)
Sc1B 0.0159(2) 0.0142(2) 0.0178(2) 0.00058(18) -0.00252(18) -0.00672(19)
Si1B 0.0171(4) 0.0151(3) 0.0216(4) -0.0002(3) -0.0040(3) -0.0063(3)
Si1A 0.0206(4) 0.0150(3) 0.0220(4) 0.0001(3) -0.0041(3) -0.0098(3)
Si3A 0.0173(4) 0.0163(3) 0.0213(4) 0.0006(3) -0.0025(3) -0.0082(3)
Si3B 0.0184(4) 0.0162(3) 0.0216(4) -0.0005(3) -0.0022(3) -0.0090(3)
Si2A 0.0202(4) 0.0159(3) 0.0197(4) 0.0006(3) -0.0043(3) -0.0098(3)
Si2B 0.0172(3) 0.0156(3) 0.0200(4) -0.0006(3) -0.0036(3) -0.0071(3)
O3B 0.0181(9) 0.0222(10) 0.0179(9) -0.0003(7) -0.0022(7) -0.0104(8)
O12A 0.0194(10) 0.0165(9) 0.0248(10) -0.0011(8) -0.0018(8) -0.0076(8)
O5B 0.0223(10) 0.0151(9) 0.0251(10) 0.0004(7) -0.0025(8) -0.0098(8)
O4A 0.0201(9) 0.0217(10) 0.0183(9) -0.0003(7) -0.0024(7) -0.0122(8)
O8A 0.0223(10) 0.0176(10) 0.0286(11) -0.0021(8) -0.0089(8) -0.0071(8)
O11B 0.0261(11) 0.0164(9) 0.0296(11) 0.0020(8) -0.0108(9) -0.0111(8)
O13A 0.0226(10) 0.0207(10) 0.0222(10) -0.0013(8) -0.0026(8) -0.0072(8)
O2B 0.0195(9) 0.0174(9) 0.0177(9) 0.0015(7) -0.0030(7) -0.0074(8)
O7A 0.0251(10) 0.0180(10) 0.0256(10) 0.0021(8) -0.0077(8) -0.0126(8)
O7B 0.0235(10) 0.0217(10) 0.0233(10) -0.0016(8) -0.0025(8) -0.0076(9)
O2A 0.0230(10) 0.0166(9) 0.0181(9) -0.0006(7) -0.0021(7) -0.0104(8)
O8B 0.0300(11) 0.0209(10) 0.0220(10) 0.0026(8) -0.0046(8) -0.0151(9)
O9B 0.0185(9) 0.0172(9) 0.0266(10) -0.0022(8) -0.0060(8) -0.0064(8)
O4B 0.0200(9) 0.0204(10) 0.0151(9) -0.0008(7) -0.0015(7) -0.0088(8)
O6B 0.0187(10) 0.0220(10) 0.0354(12) -0.0032(9) -0.0020(8) -0.0099(8)
O1B 0.0197(10) 0.0179(9) 0.0206(10) -0.0003(7) -0.0013(8) -0.0066(8)
O10B 0.0225(10) 0.0201(10) 0.0346(12) -0.0046(8) -0.0058(9) -0.0103(9)
O5A 0.0239(10) 0.0214(10) 0.0148(9) 0.0013(7) -0.0017(7) -0.0134(8)
O1A 0.0272(10) 0.0185(9) 0.0205(10) 0.0011(7) -0.0023(8) -0.0132(8)
O11A 0.0298(11) 0.0205(10) 0.0238(10) 0.0022(8) -0.0049(8) -0.0141(9)
O9A 0.0227(10) 0.0164(9) 0.0349(12) 0.0016(8) -0.0080(9) -0.0113(8)
O12B 0.0173(10) 0.0179(10) 0.0335(12) -0.0019(8) -0.0062(8) -0.0060(8)
O10A 0.0205(10) 0.0212(10) 0.0352(12) 0.0028(9) -0.0049(9) -0.0114(9)
O6A 0.0232(10) 0.0218(10) 0.0337(12) 0.0038(9) -0.0098(9) -0.0114(9)
C34B 0.0297(16) 0.0241(15) 0.0299(16) -0.0007(12) -0.0101(12) -0.0166(13)
C12A 0.0224(14) 0.0266(15) 0.0293(16) -0.0004(12) -0.0084(12) -0.0110(12)
C1A 0.0297(16) 0.0246(15) 0.0378(18) 0.0024(12) -0.0084(13) -0.0201(13)
C21B 0.0329(17) 0.0212(14) 0.0239(15) -0.0052(11) -0.0012(12) -0.0078(13)
C21A 0.0313(16) 0.0269(15) 0.0166(13) 0.0001(11) -0.0022(11) -0.0115(13)
C2B 0.025(6) 0.013(4) 0.019(5) 0.003(3) 0.004(4) -0.008(4)
C9B 0.0176(14) 0.0257(15) 0.0381(18) -0.0023(13) -0.0061(12) -0.0072(12)
C20A 0.0390(18) 0.0210(14) 0.0250(15) 0.0046(11) -0.0060(13) -0.0138(13)
C15A 0.044(2) 0.0268(17) 0.0361(19) 0.0049(14) 0.0047(15) -0.0128(15)
C39B 0.047(2) 0.0257(16) 0.0364(19) -0.0059(14) 0.0098(16) -0.0153(15)
C5A 0.0210(14) 0.0208(14) 0.0276(15) -0.0010(11) -0.0069(11) -0.0061(12)
C29B 0.0279(15) 0.0200(14) 0.0288(15) 0.0015(11) -0.0083(12) -0.0136(12)
C36A 0.079(3) 0.040(2) 0.0192(16) -0.0038(14) -0.0007(17) -0.037(2)
C33A 0.0351(19) 0.0312(18) 0.063(3) -0.0213(17) 0.0010(18) -0.0128(16)
C35A 0.0354(18) 0.0378(19) 0.0251(16) 0.0074(14) 0.0051(13) -0.0126(15)
C26B 0.046(2) 0.041(2) 0.0183(15) 0.0048(14) -0.0044(14) -0.0044(17)
C20B 0.043(2) 0.0304(18) 0.061(3) 0.0203(17) -0.0187(18) -0.0195(17)
C10A 0.0301(18) 0.051(2) 0.043(2) -0.0017(17) 0.0064(15) -0.0159(17)
C25B 0.0319(16) 0.0239(14) 0.0143(13) -0.0018(11) -0.0001(11) -0.0099(13)
C28B 0.047(2) 0.0392(19) 0.0237(16) -0.0066(13) 0.0119(14) -0.0265(17)
C33B 0.052(2) 0.050(2) 0.043(2) 0.0022(17) 0.0021(18) -0.036(2)
C11B 0.0220(17) 0.0342(19) 0.080(3) 0.0010(19) -0.0116(17) -0.0126(15)
C11A 0.042(2) 0.044(2) 0.040(2) -0.0065(16) -0.0179(16) -0.0192(17)
C35B 0.048(2) 0.043(2) 0.043(2) 0.0064(16) -0.0251(17) -0.0254(18)
C38A 0.0353(17) 0.0244(15) 0.0155(13) 0.0032(11) -0.0021(12) -0.0139(13)
C13A 0.0260(15) 0.0146(13) 0.0300(15) 0.0009(11) -0.0039(12) -0.0108(11)
C15B 0.0257(17) 0.040(2) 0.077(3) -0.0061(19) 0.0005(18) -0.0207(16)
C28A 0.0267(18) 0.036(2) 0.078(3) 0.0072(19) -0.0072(18) -0.0203(16)
C4A 0.0319(19) 0.0341(19) 0.081(3) -0.0006(19) -0.0106(19) -0.0225(16)
C6A 0.0318(19) 0.057(3) 0.038(2) 0.0123(18) -0.0107(16) -0.0127(18)
C30A 0.0233(15) 0.0269(16) 0.048(2) 0.0034(14) -0.0054(14) -0.0160(13)
C31B 0.061(3) 0.055(2) 0.038(2) -0.0125(17) 0.0021(18) -0.042(2)
C37B 0.0198(13) 0.0143(12) 0.0288(15) -0.0012(11) -0.0011(11) -0.0053(11)
C34A 0.0239(15) 0.0266(16) 0.0283(16) -0.0087(12) 0.0005(12) -0.0054(13)
C13B 0.0191(14) 0.0254(16) 0.050(2) -0.0028(14) -0.0014(13) -0.0112(13)
C17B 0.0411(18) 0.0246(15) 0.0299(16) 0.0073(12) -0.0086(14) -0.0213(14)
C40B 0.0351(19) 0.0226(16) 0.054(2) 0.0070(15) -0.0166(16) -0.0074(14)
C14A 0.048(2) 0.0247(17) 0.053(2) -0.0050(15) -0.0130(18) -0.0188(16)
C14B 0.0309(19) 0.033(2) 0.073(3) 0.0124(19) -0.0124(19) -0.0084(16)
C17A 0.054(3) 0.069(3) 0.036(2) 0.0071(19) 0.0034(18) -0.035(2)
C23B 0.055(3) 0.066(3) 0.036(2) -0.0034(19) 0.0060(18) -0.034(2)
C29A 0.050(2) 0.0320(19) 0.071(3) -0.0111(18) -0.005(2) -0.0252(18)
C16B 0.0286(18) 0.054(2) 0.064(3) -0.027(2) 0.0115(18) -0.0201(18)
C27A 0.044(2) 0.055(2) 0.064(3) 0.029(2) -0.0170(19) -0.035(2)
C9A 0.035(2) 0.0291(18) 0.063(3) 0.0057(17) -0.0226(18) -0.0046(16)
C36B 0.053(2) 0.0288(18) 0.064(3) -0.0052(17) -0.018(2) -0.0242(18)
C16A 0.0255(16) 0.0279(17) 0.057(2) 0.0125(15) -0.0067(15) -0.0121(14)
C32A 0.0257(16) 0.0307(17) 0.043(2) -0.0107(15) -0.0013(14) -0.0053(14)
C18B 0.047(2) 0.0317(18) 0.044(2) 0.0116(15) -0.0126(16) -0.0267(16)
C38B 0.0306(17) 0.0266(16) 0.054(2) -0.0118(15) 0.0057(15) -0.0163(14)
C10B 0.0296(18) 0.0262(17) 0.066(3) 0.0067(17) -0.0161(17) -0.0077(15)
C3A 0.041(2) 0.0253(17) 0.067(3) -0.0053(17) -0.0126(19) -0.0179(16)
C31A 0.044(2) 0.054(2) 0.0278(18) -0.0088(17) 0.0025(16) -0.0093(19)
C19B 0.083(3) 0.055(2) 0.0284(19) 0.0116(17) -0.0090(19) -0.047(2)
C30B 0.0291(18) 0.0318(18) 0.072(3) -0.0044(18) -0.0088(17) -0.0158(15)
C22B 0.059(3) 0.0263(18) 0.045(2) -0.0098(16) -0.0098(19) -0.0092(17)
C8A 0.0284(18) 0.0318(18) 0.073(3) 0.0042(18) -0.0134(18) -0.0159(15)
C37A 0.0382(18) 0.0291(16) 0.0272(16) 0.0094(13) -0.0056(13) -0.0161(14)
C18A 0.067(3) 0.0249(17) 0.044(2) 0.0081(15) -0.0191(19) -0.0174(18)
C7A 0.0312(18) 0.0289(18) 0.054(2) -0.0139(16) -0.0141(16) 0.0005(15)
C12B 0.031(2) 0.064(3) 0.047(2) -0.014(2) 0.0049(17) -0.0102(19)
C2A 0.079(3) 0.070(3) 0.043(2) 0.014(2) -0.009(2) -0.058(3)
C4B 0.030(4) 0.074(9) 0.019(4) -0.001(5) 0.000(3) -0.012(6)
C26A 0.067(8) 0.071(9) 0.023(4) 0.009(5) -0.007(5) -0.054(7)
C27B 0.0352(17) 0.0295(16) 0.0274(16) -0.0094(13) 0.0027(13) -0.0136(14)
C32B 0.059(2) 0.0285(18) 0.057(2) 0.0146(16) -0.030(2) -0.0296(18)
C19A 0.075(3) 0.0364(19) 0.0293(18) 0.0049(15) -0.0178(18) -0.034(2)
C24B 0.045(2) 0.037(2) 0.0305(18) -0.0056(15) -0.0121(16) -0.0044(17)
C6B 0.087(9) 0.030(4) 0.021(3) 0.003(3) -0.003(4) -0.032(5)
C23A 0.056(6) 0.031(4) 0.018(3) -0.003(2) 0.002(3) 0.004(3)
C8B 0.045(5) 0.040(4) 0.026(5) -0.004(3) -0.012(4) -0.023(4)
C24A 0.039(4) 0.039(4) 0.030(4) 0.009(4) -0.016(3) -0.019(4)
C39A 0.063(9) 0.032(6) 0.035(6) -0.009(4) 0.025(6) -0.015(6)
C22A 0.11(2) 0.15(2) 0.025(8) 0.028(15) -0.032(12) -0.11(2)
C25A 0.038(8) 0.029(7) 0.025(6) 0.006(4) 0.002(5) -0.011(5)
C5B 0.069(11) 0.028(5) 0.028(5) 0.002(4) 0.016(6) -0.016(7)
C3B 0.051(8) 0.033(7) 0.020(6) -0.001(5) 0.007(5) -0.012(6)
C7B 0.049(12) 0.16(3) 0.022(7) -0.004(14) -0.003(7) -0.061(17)
C1B 0.030(8) 0.057(11) 0.004(5) -0.004(5) 0.003(5) -0.034(7)

loop_
_atom_type_symbol
_atom_type_description
_atom_type_scat_dispersion_real
_atom_type_scat_dispersion_imag
_atom_type_scat_source
C C 0.0033 0.0016 'International Tables Vol C Tables 4.2.6.8 and 6.1.1.4'
H H 0.0000 0.0000 'International Tables Vol C Tables 4.2.6.8 and 6.1.1.4'
O O 0.0106 0.0060 'International Tables Vol C Tables 4.2.6.8 and 6.1.1.4'
Sc Sc 0.2519 0.3716 'International Tables Vol C Tables 4.2.6.8 and 6.1.1.4'
Si Si 0.0817 0.0704 'International Tables Vol C Tables 4.2.6.8 and 6.1.1.4'

loop_
_geom_angle_atom_site_label_1
_geom_angle_atom_site_label_2
_geom_angle_atom_site_label_3
_geom_angle
Si2A Sc1A Si1A 125.49(3)
O12A Sc1A Si1A 118.03(6)
O12A Sc1A Si2A 116.47(6)
O12A Sc1A O4A 117.58(8)
O12A Sc1A O2A 104.92(8)
O12A Sc1A O5A 104.42(8)
O12A Sc1A O1A 118.91(9)
O4A Sc1A Si1A 114.09(6)
O4A Sc1A Si2A 33.32(6)
O4A Sc1A O2A 97.00(8)
O4A Sc1A O5A 69.82(8)
O4A Sc1A O1A 123.51(8)
O2A Sc1A Si1A 36.45(5)
O2A Sc1A Si2A 125.72(6)
O5A Sc1A Si1A 124.08(6)
O5A Sc1A Si2A 36.51(5)
O5A Sc1A O2A 150.65(8)
O1A Sc1A Si1A 33.30(6)
O1A Sc1A Si2A 113.36(6)
O1A Sc1A O2A 69.73(8)
O1A Sc1A O5A 95.18(8)
Si2B Sc1B Si1B 125.50(3)
O3B Sc1B Si1B 114.04(6)
O3B Sc1B Si2B 33.39(6)
O3B Sc1B O2B 96.86(8)
O3B Sc1B O4B 69.89(8)
O3B Sc1B O1B 123.59(8)
O5B Sc1B Si1B 117.99(6)
O5B Sc1B Si2B 116.51(6)
O5B Sc1B O3B 117.60(8)
O5B Sc1B O2B 104.92(8)
O5B Sc1B O4B 104.43(8)
O5B Sc1B O1B 118.80(9)
O2B Sc1B Si1B 36.47(5)
O2B Sc1B Si2B 125.65(6)
O4B Sc1B Si1B 124.13(6)
O4B Sc1B Si2B 36.51(5)
O4B Sc1B O2B 150.64(8)
O1B Sc1B Si1B 33.38(6)
O1B Sc1B Si2B 113.40(6)
O1B Sc1B O2B 69.83(8)
O1B Sc1B O4B 95.19(8)
O11B Si1B Sc1B 127.41(8)
O11B Si1B O2B 113.20(11)
O11B Si1B O12B 107.02(11)
O2B Si1B Sc1B 51.59(7)
O1B Si1B Sc1B 43.78(7)
O1B Si1B O11B 116.64(11)
O1B Si1B O2B 95.34(10)
O1B Si1B O12B 118.41(12)
O12B Si1B Sc1B 125.28(8)
O12B Si1B O2B 105.32(11)
O8A Si1A Sc1A 127.51(8)
O8A Si1A O2A 113.33(11)
O8A Si1A O9A 106.82(11)
O2A Si1A Sc1A 51.49(7)
O1A Si1A Sc1A 43.91(7)
O1A Si1A O8A 116.60(11)
O1A Si1A O2A 95.37(10)
O1A Si1A O9A 118.61(12)
O9A Si1A Sc1A 125.36(8)
O9A Si1A O2A 105.23(11)
O12A Si3A O13A 107.05(11)
O12A Si3A O11A 114.61(11)
O12A Si3A O10A 112.18(11)
O13A Si3A O10A 111.57(12)
O11A Si3A O13A 105.54(11)
O11A Si3A O10A 105.78(11)
O5B Si3B O7B 114.55(11)
O5B Si3B O8B 107.20(11)
O5B Si3B O6B 112.29(11)
O7B Si3B O8B 105.57(11)
O7B Si3B O6B 105.60(11)
O8B Si3B O6B 111.49(12)
O4A Si2A Sc1A 43.85(7)
O4A Si2A O7A 116.75(11)
O4A Si2A O5A 94.98(10)
O4A Si2A O6A 118.09(11)
O7A Si2A Sc1A 130.24(8)
O7A Si2A O5A 114.22(11)
O5A Si2A Sc1A 51.14(7)
O6A Si2A Sc1A 123.02(8)
O6A Si2A O7A 106.53(11)
O6A Si2A O5A 105.56(11)
O3B Si2B Sc1B 43.81(7)
O3B Si2B O9B 116.82(11)
O3B Si2B O4B 94.97(10)
O3B Si2B O10B 118.04(11)
O9B Si2B Sc1B 130.29(8)
O9B Si2B O4B 114.20(11)
O9B Si2B O10B 106.53(11)
O4B Si2B Sc1B 51.16(7)
O10B Si2B Sc1B 122.98(8)
O10B Si2B O4B 105.58(11)
Si2B O3B Sc1B 102.80(10)
Si3A O12A Sc1A 163.72(13)
Si3B O5B Sc1B 163.65(13)
Si2A O4A Sc1A 102.84(10)
C5A O8A Si1A 132.89(18)
C29B O11B Si1B 133.23(18)
C34A O13A Si3A 131.62(19)
Si1B O2B Sc1B 91.94(9)
C2B O2B Sc1B 136.6(6)
C2B O2B Si1B 131.0(6)
C1B O2B Sc1B 134.4(10)
C1B O2B Si1B 133.5(10)
C13A O7A Si2A 131.46(18)
C21B O7B Si3B 133.48(19)
Si1A O2A Sc1A 92.06(9)
C21A O2A Sc1A 135.52(17)
C21A O2A Si1A 132.37(18)
C17B O8B Si3B 131.77(19)
C37B O9B Si2B 131.32(18)
Si2B O4B Sc1B 92.33(9)
C25B O4B Sc1B 133.25(17)
C25B O4B Si2B 133.13(18)
C13B O6B Si3B 131.74(19)
Si1B O1B Sc1B 102.84(10)
C34B O10B Si2B 132.13(19)
Si2A O5A Sc1A 92.35(9)
C38A O5A Sc1A 133.19(17)
C38A O5A Si2A 133.16(18)
Si1A O1A Sc1A 102.79(10)
C20A O11A Si3A 133.46(19)
C1A O9A Si1A 131.09(19)
C9B O12B Si1B 131.14(19)
C30A O10A Si3A 132.01(19)
C12A O6A Si2A 132.2(2)
O10B C34B C33B 109.6(3)
O10B C34B C35B 108.5(3)
O10B C34B C36B 105.1(3)
C33B C34B C35B 111.4(3)
C33B C34B C36B 110.8(3)
C35B C34B C36B 111.1(3)
O6A C12A C10A 110.1(3)
O6A C12A C11A 108.7(3)
O6A C12A C9A 105.4(3)
C10A C12A C11A 110.7(3)
C10A C12A C9A 111.0(3)
C11A C12A C9A 110.7(3)
O9A C1A C4A 105.3(3)
O9A C1A C3A 109.0(3)
O9A C1A C2A 109.5(3)
C4A C1A C3A 109.6(3)
C2A C1A C4A 112.2(3)
C2A C1A C3A 111.1(3)
O7B C21B C23B 106.7(3)
O7B C21B C22B 106.0(3)
O7B C21B C24B 112.3(3)
C22B C21B C23B 110.1(3)
C24B C21B C23B 110.9(3)
C24B C21B C22B 110.6(3)
O2A C21A C23A 108.3(3)
O2A C21A C24A 107.7(7)
O2A C21A C39A 107.5(6)
O2A C21A C25A 102.7(7)
C26A C21A O2A 107.8(5)
C26A C21A C23A 113.3(6)
C26A C21A C24A 111.4(8)
C23A C21A C24A 108.1(7)
C39A C21A C25A 105.4(7)
C22A C21A O2A 109.3(11)
C22A C21A C39A 118.9(12)
C22A C21A C25A 111.8(13)
O2B C2B C4B 106.8(12)
O2B C2B C6B 108.7(10)
O2B C2B C8B 112.6(18)
C4B C2B C6B 108.0(16)
C8B C2B C4B 111.4(13)
C8B C2B C6B 109.3(12)
O12B C9B C11B 105.4(3)
O12B C9B C10B 109.3(3)
O12B C9B C12B 109.5(3)
C11B C9B C10B 109.9(3)
C12B C9B C11B 111.9(3)
C12B C9B C10B 110.8(3)
O11A C20A C17A 106.6(3)
O11A C20A C18A 105.9(3)
O11A C20A C19A 112.1(3)
C17A C20A C18A 110.2(3)
C19A C20A C17A 111.1(3)
C19A C20A C18A 110.7(3)
O8A C5A C6A 107.9(3)
O8A C5A C8A 110.6(3)
O8A C5A C7A 105.5(2)
C8A C5A C6A 111.4(3)
C8A C5A C7A 110.6(3)
C7A C5A C6A 110.6(3)
O11B C29B C31B 107.7(3)
O11B C29B C30B 110.4(3)
O11B C29B C32B 106.1(2)
C30B C29B C31B 111.0(3)
C30B C29B C32B 110.9(3)
C32B C29B C31B 110.6(3)
O4B C25B C26B 108.3(2)
O4B C25B C28B 105.0(2)
O4B C25B C27B 108.9(2)
C26B C25B C28B 111.6(3)
C27B C25B C26B 112.1(3)
C27B C25B C28B 110.7(3)
O5A C38A C36A 108.1(2)
O5A C38A C35A 104.9(2)
O5A C38A C37A 108.9(2)
C36A C38A C37A 112.3(3)
C35A C38A C36A 111.8(3)
C35A C38A C37A 110.6(3)
O7A C13A C15A 108.6(2)
O7A C13A C14A 104.5(2)
O7A C13A C16A 110.1(2)
C15A C13A C14A 111.3(3)
C15A C13A C16A 111.4(3)
C16A C13A C14A 110.8(3)
O10A C30A C28A 105.1(3)
O10A C30A C29A 108.3(3)
O10A C30A C27A 111.5(3)
C29A C30A C28A 110.6(3)
C27A C30A C28A 110.2(3)
C27A C30A C29A 110.9(3)
O9B C37B C39B 108.4(2)
O9B C37B C40B 104.5(2)
O9B C37B C38B 110.1(2)
C39B C37B C40B 111.0(3)
C38B C37B C39B 111.3(3)
C38B C37B C40B 111.2(3)
O13A C34A C33A 108.9(3)
O13A C34A C32A 111.1(3)
O13A C34A C31A 105.7(3)
C33A C34A C32A 110.4(3)
C33A C34A C31A 111.0(3)
C31A C34A C32A 109.6(3)
O6B C13B C15B 105.2(3)
O6B C13B C14B 108.1(3)
O6B C13B C16B 111.4(3)
C14B C13B C15B 110.4(3)
C16B C13B C15B 109.9(3)
C16B C13B C14B 111.6(3)
O8B C17B C20B 109.0(3)
O8B C17B C18B 111.1(3)
O8B C17B C19B 105.6(3)
C20B C17B C18B 110.3(3)
C20B C17B C19B 111.4(3)
C19B C17B C18B 109.5(3)
O2B C1B C7B 103(2)
C5B C1B O2B 108.9(16)
C5B C1B C3B 115(3)
C5B C1B C7B 118(2)
C3B C1B O2B 100.7(16)
C3B C1B C7B 109(2)

loop_
_geom_bond_atom_site_label_1
_geom_bond_atom_site_label_2
_geom_bond_distance
Sc1A Si1A 2.8290(9)
Sc1A Si2A 2.8267(9)
Sc1A O12A 1.925(2)
Sc1A O4A 2.008(2)
Sc1A O2A 2.2150(19)
Sc1A O5A 2.2030(19)
Sc1A O1A 2.012(2)
Sc1B Si1B 2.8290(9)
Sc1B Si2B 2.8258(10)
Sc1B O3B 2.006(2)
Sc1B O5B 1.927(2)
Sc1B O2B 2.2179(19)
Sc1B O4B 2.2029(19)
Sc1B O1B 2.008(2)
Si1B O11B 1.614(2)
Si1B O2B 1.683(2)
Si1B O1B 1.596(2)
Si1B O12B 1.616(2)
Si1A O8A 1.615(2)
Si1A O2A 1.682(2)
Si1A O1A 1.593(2)
Si1A O9A 1.617(2)
Si3A O12A 1.603(2)
Si3A O13A 1.628(2)
Si3A O11A 1.623(2)
Si3A O10A 1.630(2)
Si3B O5B 1.605(2)
Si3B O7B 1.622(2)
Si3B O8B 1.629(2)
Si3B O6B 1.630(2)
Si2A O4A 1.592(2)
Si2A O7A 1.615(2)
Si2A O5A 1.683(2)
Si2A O6A 1.615(2)
Si2B O3B 1.595(2)
Si2B O9B 1.614(2)
Si2B O4B 1.683(2)
Si2B O10B 1.617(2)
O8A C5A 1.452(3)
O11B C29B 1.451(3)
O13A C34A 1.442(3)
O2B C2B 1.42(2)
O2B C1B 1.55(3)
O7A C13A 1.453(3)
O7B C21B 1.432(4)
O2A C21A 1.469(3)
O8B C17B 1.444(3)
O9B C37B 1.453(3)
O4B C25B 1.467(3)
O6B C13B 1.439(4)
O10B C34B 1.447(4)
O5A C38A 1.468(3)
O11A C20A 1.434(4)
O9A C1A 1.443(3)
O12B C9B 1.440(3)
O10A C30A 1.436(4)
O6A C12A 1.442(4)
C34B C33B 1.505(5)
C34B C35B 1.517(4)
C34B C36B 1.519(4)
C12A C10A 1.508(5)
C12A C11A 1.519(4)
C12A C9A 1.521(5)
C1A C4A 1.510(5)
C1A C3A 1.524(5)
C1A C2A 1.510(5)
C21B C23B 1.527(5)
C21B C22B 1.519(5)
C21B C24B 1.509(5)
C21A C26A 1.468(11)
C21A C23A 1.521(8)
C21A C24A 1.539(16)
C21A C39A 1.547(14)
C21A C22A 1.46(3)
C21A C25A 1.570(18)
C2B C4B 1.53(2)
C2B C6B 1.567(18)
C2B C8B 1.48(3)
C9B C11B 1.518(5)
C9B C10B 1.524(5)
C9B C12B 1.510(5)
C20A C17A 1.523(5)
C20A C18A 1.524(5)
C20A C19A 1.512(5)
C15A C13A 1.510(5)
C39B C37B 1.515(5)
C5A C6A 1.514(5)
C5A C8A 1.509(5)
C5A C7A 1.509(4)
C29B C31B 1.515(5)
C29B C30B 1.503(5)
C29B C32B 1.506(4)
C36A C38A 1.517(4)
C33A C34A 1.518(5)
C35A C38A 1.517(5)
C26B C25B 1.514(4)
C20B C17B 1.510(5)
C25B C28B 1.527(5)
C25B C27B 1.512(4)
C38A C37A 1.518(4)
C13A C14A 1.519(4)
C13A C16A 1.513(4)
C15B C13B 1.524(5)
C28A C30A 1.527(5)
C30A C29A 1.514(5)
C30A C27A 1.508(5)
C37B C40B 1.521(4)
C37B C38B 1.510(4)
C34A C32A 1.525(4)
C34A C31A 1.521(5)
C13B C14B 1.515(5)
C13B C16B 1.515(5)
C17B C18B 1.531(5)
C17B C19B 1.513(5)
C5B C1B 1.41(3)
C3B C1B 1.53(3)
C7B C1B 1.55(4)
